data_7209776
loop_
_publ_author_name
'Lestari, Witri Wahyu'
'L\"onnecke, Peter'
'S\'arosi, Menyh\'art B.'
'Streit, Huayna Cerqueira'
'Adlung, Matthias'
'Wickleder, Claudia'
'Handke, Marcel'
'Einicke, Wolf-Dietrich'
'Gl\"aser, Roger'
'Hey-Hawkins, Evamarie'

_publ_section_title
;
 Syntheses, structures and luminescence properties of novel metal--organic
 frameworks based on zinc(ii), cadmium(ii) or lead(ii) and a
 2,2&#x2032;-dimethoxy-functionalised biphenyl linker
;
_journal_issue 19
_journal_name_full CrystEngComm
_journal_page_first 3874
_journal_paper_doi 10.1039/c3ce40179k
_journal_volume 15
_journal_year 2013
_chemical_formula_sum 'C61.5 H69.5 N4.5 O24.5 Zn4'
_chemical_formula_weight 1525.2
_chemical_name_systematic
;
?
;
_space_group_IT_number 148
_symmetry_cell_setting rhombohedral
_symmetry_space_group_name_Hall '-R 3'
_symmetry_space_group_name_H-M 'R -3 :H'
_atom_sites_solution_hydrogens geom
_atom_sites_solution_primary direct
_atom_sites_solution_secondary difmap
_audit_conform_dict_location ftp://ftp.iucr.org/pub/cif_core.dic
_audit_conform_dict_name cif_core.dic
_audit_conform_dict_version 2.4
_audit_creation_date 2012-08-15T14:54:45-00:00
_audit_creation_method 'WinGX routine CIF_UPDATE'
_cell_angle_alpha 90
_cell_angle_beta 90
_cell_angle_gamma 120
_cell_formula_units_Z 6
_cell_length_a 23.6899(4)
_cell_length_b 23.6899(4)
_cell_length_c 30.8058(7)
_cell_measurement_reflns_used 21046
_cell_measurement_temperature 130(2)
_cell_measurement_theta_max 28.855
_cell_measurement_theta_min 2.9351
_cell_volume 14972.3(5)
_computing_cell_refinement
;
CrysAlisPro, Oxford Diffraction Ltd.,
Version 1.171.34.44 (release 25-10-2010 CrysAlis171 .NET)
(compiled Oct 25 2010,18:11:34)
;
_computing_data_collection
;
CrysAlisPro, Oxford Diffraction Ltd.,
Version 1.171.34.44 (release 25-10-2010 CrysAlis171 .NET)
(compiled Oct 25 2010,18:11:34)
;
_computing_data_reduction
;
CrysAlisPro, Oxford Diffraction Ltd.,
Version 1.171.34.44 (release 25-10-2010 CrysAlis171 .NET)
(compiled Oct 25 2010,18:11:34)
;
_computing_molecular_graphics
;
ORTEP3 for Windows
L. J. Farrugia, J. Appl. Crystallogr. 1997, 30, 565.
;
_computing_publication_material
;
WINGX
L.J. Farrugia,
J. Appl. Cryst., 1999, 32, 837-838.
;
_computing_structure_refinement 'SHELXL-97 (Sheldrick, 2008)'
_computing_structure_solution
;
SHELXS-97
Program for Crystal Structure Analysis (Release 97-2)
G. M. Sheldrick, Instit\"ut f\"ur Anorganische Chemie der Universit\"at,
Tammanstrasse 4, D-3400 G\"ottingen, Germany, 1998.
;
_diffrn_ambient_temperature 130(2)
_diffrn_detector_area_resol_mean 16.356
_diffrn_measured_fraction_theta_full 0.998
_diffrn_measured_fraction_theta_max 0.998
_diffrn_measurement_device_type 'Xcalibur, Sapphire3, Gemini'
_diffrn_measurement_method '\w scans'
_diffrn_orient_matrix_UB_11 -0.0232381
_diffrn_orient_matrix_UB_12 -0.0170265
_diffrn_orient_matrix_UB_13 0.0165374
_diffrn_orient_matrix_UB_21 -0.0029711
_diffrn_orient_matrix_UB_22 -0.0297594
_diffrn_orient_matrix_UB_23 -0.007325
_diffrn_orient_matrix_UB_31 0.0254424
_diffrn_orient_matrix_UB_32 0.0044402
_diffrn_orient_matrix_UB_33 0.014222
_diffrn_radiation_monochromator graphite
_diffrn_radiation_type MoK\a
_diffrn_radiation_wavelength 0.71073
_diffrn_reflns_av_R_equivalents 0.0437
_diffrn_reflns_av_unetI/netI 0.0233
_diffrn_reflns_limit_h_max 29
_diffrn_reflns_limit_h_min -29
_diffrn_reflns_limit_k_max 29
_diffrn_reflns_limit_k_min -29
_diffrn_reflns_limit_l_max 38
_diffrn_reflns_limit_l_min -38
_diffrn_reflns_number 62800
_diffrn_reflns_theta_full 26.37
_diffrn_reflns_theta_max 26.37
_diffrn_reflns_theta_min 2.94
_exptl_absorpt_coefficient_mu 1.005
_exptl_absorpt_correction_T_max 1
_exptl_absorpt_correction_T_min 0.95757
_exptl_absorpt_correction_type multi-scan
_exptl_absorpt_process_details
;
CrysAlisPro, Oxford Diffraction Ltd.,
Version 1.171.34.44 (release 25-10-2010 CrysAlis171 .NET)
(compiled Oct 25 2010,18:11:34)
Empirical absorption correction using spherical harmonics,
implemented in SCALE3 ABSPACK scaling algorithm.
;
_exptl_crystal_colour colorless
_exptl_crystal_density_diffrn 1.015
_exptl_crystal_density_method 'not measured'
_exptl_crystal_description prism
_exptl_crystal_F_000 4716
_exptl_crystal_size_max 0.4
_exptl_crystal_size_mid 0.4
_exptl_crystal_size_min 0.3
_platon_squeeze_details
;
The crystals were grown from dmf (undried). The SQUEEZE
analysis reveal approximately 27 molecules of dmf for the unit cell,
i.e. 4.5 molecules of dmf for the asymmetric unit.
However, small amounts of water may be expected as well, because
the solvent was taken undried. For this
structure determination dmf was only taken into account.
;
_refine_diff_density_max 1.511
_refine_diff_density_min -0.64
_refine_diff_density_rms 0.069
_refine_ls_extinction_method none
_refine_ls_goodness_of_fit_ref 1.077
_refine_ls_hydrogen_treatment constr
_refine_ls_matrix_type full
_refine_ls_number_parameters 339
_refine_ls_number_reflns 6809
_refine_ls_number_restraints 200
_refine_ls_restrained_S_all 1.074
_refine_ls_R_factor_all 0.0561
_refine_ls_R_factor_gt 0.0465
_refine_ls_shift/su_max 0.001
_refine_ls_shift/su_mean 0
_refine_ls_structure_factor_coef Fsqd
_refine_ls_weighting_details 'calc w=1/[\s^2^(Fo^2^)+(0.0861P)^2^+19.3668P] where P=(Fo^2^+2Fc^2^)/3'
_refine_ls_weighting_scheme calc
_refine_ls_wR_factor_gt 0.135
_refine_ls_wR_factor_ref 0.14
_reflns_number_gt 5693
_reflns_number_total 6809
_reflns_threshold_expression >2\s(I)
_cod_data_source_file c3ce40179k.txt
_cod_data_source_block x1268fin
_cod_depositor_comments
;
The following automatic conversions were performed:

'_symmetry_cell_setting' value 'Rhombohedral' changed to
'rhombohedral' according to
/home/saulius/struct/CIF-dictionaries/cif_core.dic dictionary named
'cif_core.dic' version 2.4.2 from 2011-04-26.

Automatic conversion script
Id: cif_fix_values 1891 2012-01-12 08:04:46Z andrius 
;
_cod_original_sg_symbol_H-M R-3
_cod_original_formula_sum 'C61.50 H69.50 N4.50 O24.50 Zn4'
_cod_database_code 7209776

loop_
_symmetry_equiv_pos_as_xyz
'x, y, z'
'-y, x-y, z'
'-x+y, -x, z'
'x+2/3, y+1/3, z+1/3'
'-y+2/3, x-y+1/3, z+1/3'
'-x+y+2/3, -x+1/3, z+1/3'
'x+1/3, y+2/3, z+2/3'
'-y+1/3, x-y+2/3, z+2/3'
'-x+y+1/3, -x+2/3, z+2/3'
'-x, -y, -z'
'y, -x+y, -z'
'x-y, x, -z'
'-x+2/3, -y+1/3, -z+1/3'
'y+2/3, -x+y+1/3, -z+1/3'
'x-y+2/3, x+1/3, -z+1/3'
'-x+1/3, -y+2/3, -z+2/3'
'y+1/3, -x+y+2/3, -z+2/3'
'x-y+1/3, x+2/3, -z+2/3'

loop_
_atom_site_label
_atom_site_type_symbol
_atom_site_fract_x
_atom_site_fract_y
_atom_site_fract_z
_atom_site_U_iso_or_equiv
_atom_site_adp_type
_atom_site_occupancy
_atom_site_symmetry_multiplicity
_atom_site_calc_flag
_atom_site_refinement_flags
_atom_site_disorder_assembly
_atom_site_disorder_group
Zn1 Zn 0 0 0.246531(16) 0.03925(16) Uani 1 3 d S . .
Zn2 Zn -0.043495(13) -0.087015(13) 0.159241(8) 0.02725(11) Uani 1 1 d D . .
O1 O -0.0255(5) -0.0926(4) 0.2558(3) 0.120(5) Uani 0.493(6) 1 d PD A 1
O2 O -0.0744(18) -0.1580(7) 0.2008(4) 0.044(3) Uani 0.493(6) 1 d PD A 1
O3 O -0.2000(11) -0.3833(7) 0.2690(8) 0.068(4) Uani 0.493(6) 1 d PD A 1
O4 O -0.3259(4) -0.5480(5) 0.4572(3) 0.0355(12) Uani 0.493(6) 1 d PD . 1
O5 O -0.2285(8) -0.5413(6) 0.4620(4) 0.0505(16) Uani 0.493(6) 1 d PD A 1
O6 O -0.2681(4) -0.3479(3) 0.3694(2) 0.111(3) Uani 0.493(6) 1 d PD A 1
C1 C -0.0616(5) -0.1472(5) 0.2399(4) 0.057(3) Uani 0.493(6) 1 d PD A 1
C2 C -0.0932(6) -0.2049(5) 0.2698(4) 0.073(3) Uani 0.493(6) 1 d PD A 1
C3 C -0.1322(8) -0.2672(6) 0.2537(4) 0.0561(9) Uani 0.493(6) 1 d PD A 1
H3 H -0.1395 -0.2739 0.2233 0.067 Uiso 0.493(6) 1 calc PR A 1
C4 C -0.1607(7) -0.3196(6) 0.2817(4) 0.0540(8) Uani 0.493(6) 1 d PD A 1
C5 C -0.1497(6) -0.3098(5) 0.3261(4) 0.0789(17) Uani 0.493(6) 1 d PD A 1
C6 C -0.1110(7) -0.2478(6) 0.3411(3) 0.136(7) Uani 0.493(6) 1 d PD A 1
H6 H -0.1039 -0.2405 0.3715 0.164 Uiso 0.493(6) 1 calc PR A 1
C7 C -0.0821(8) -0.1956(6) 0.3131(4) 0.120(7) Uani 0.493(6) 1 d PD A 1
H7 H -0.0544 -0.153 0.3241 0.143 Uiso 0.493(6) 1 calc PR A 1
C8 C -0.198(5) -0.395(2) 0.2229(11) 0.111(3) Uani 0.493(6) 1 d PD A 1
H8A H -0.2235 -0.4421 0.2172 0.166 Uiso 0.493(6) 1 calc PR A 1
H8B H -0.1532 -0.378 0.2136 0.166 Uiso 0.493(6) 1 calc PR A 1
H8C H -0.2176 -0.3732 0.2067 0.166 Uiso 0.493(6) 1 calc PR A 1
C9 C -0.2667(6) -0.5246(5) 0.4471(4) 0.0446(13) Uani 0.493(6) 1 d PD A 1
C10 C -0.2354(6) -0.4687(5) 0.4161(4) 0.0602(9) Uani 0.493(6) 1 d PD A 1
C11 C -0.2653(6) -0.4332(6) 0.4074(4) 0.072(4) Uani 0.493(6) 1 d PD A 1
H11 H -0.3051 -0.4439 0.4214 0.087 Uiso 0.493(6) 1 calc PR A 1
C12 C -0.2378(6) -0.3816(5) 0.3781(3) 0.081(5) Uani 0.493(6) 1 d PD A 1
C13 C -0.1801(5) -0.3660(5) 0.3574(4) 0.0798(14) Uani 0.493(6) 1 d PD A 1
C14 C -0.1492(6) -0.4003(5) 0.3676(4) 0.088(5) Uani 0.493(6) 1 d PD A 1
H14 H -0.1084 -0.3885 0.3546 0.105 Uiso 0.493(6) 1 calc PR A 1
C15 C -0.1763(6) -0.4514(6) 0.3964(4) 0.081(5) Uani 0.493(6) 1 d PD A 1
H15 H -0.1545 -0.4749 0.4029 0.097 Uiso 0.493(6) 1 calc PR A 1
C16 C -0.3273(7) -0.3629(7) 0.3931(5) 0.136(6) Uani 0.493(6) 1 d PD A 1
H16A H -0.3442 -0.3352 0.3824 0.204 Uiso 0.493(6) 1 calc PR A 1
H16B H -0.3174 -0.3548 0.4241 0.204 Uiso 0.493(6) 1 calc PR A 1
H16C H -0.3601 -0.4088 0.3886 0.204 Uiso 0.493(6) 1 calc PR A 1
O1F O -0.0666(6) -0.0919(4) 0.2560(3) 0.125(5) Uani 0.507(6) 1 d PD A 2
O2F O -0.0830(17) -0.1569(7) 0.2020(4) 0.044(3) Uani 0.507(6) 1 d PD A 2
O3F O -0.1830(10) -0.3820(7) 0.2700(8) 0.068(4) Uani 0.507(6) 1 d PD A 2
O4F O -0.2223(7) -0.5481(4) 0.4572(3) 0.0355(12) Uani 0.507(6) 1 d PD A 2
O5F O -0.3130(4) -0.5417(6) 0.4619(4) 0.0505(16) Uani 0.507(6) 1 d PD . 2
O6F O -0.0797(3) -0.3484(3) 0.3694(2) 0.111(3) Uani 0.507(6) 1 d PD A 2
C1F C -0.0843(5) -0.1462(5) 0.2414(4) 0.057(3) Uani 0.507(6) 1 d PD A 2
C2F C -0.1107(6) -0.2036(5) 0.2715(4) 0.073(3) Uani 0.507(6) 1 d PD A 2
C3F C -0.1340(7) -0.2657(6) 0.2551(4) 0.0561(9) Uani 0.507(6) 1 d PD A 2
H3F H -0.1333 -0.272 0.2247 0.067 Uiso 0.507(6) 1 calc PR A 2
C4F C -0.1584(6) -0.3184(5) 0.2828(4) 0.0540(8) Uani 0.507(6) 1 d PD A 2
C5F C -0.1595(6) -0.3090(5) 0.3273(3) 0.0789(17) Uani 0.507(6) 1 d PD A 2
C6F C -0.1357(7) -0.2472(6) 0.3429(4) 0.143(8) Uani 0.507(6) 1 d PD A 2
H6F H -0.1354 -0.2404 0.3733 0.172 Uiso 0.507(6) 1 calc PR A 2
C7F C -0.1120(8) -0.1946(6) 0.3151(4) 0.125(8) Uani 0.507(6) 1 d PD A 2
H7F H -0.0966 -0.152 0.3264 0.15 Uiso 0.507(6) 1 calc PR A 2
C8F C -0.196(5) -0.394(2) 0.2240(10) 0.111(3) Uani 0.507(6) 1 d PD A 2
H8F1 H -0.2077 -0.4396 0.2176 0.166 Uiso 0.507(6) 1 calc PR A 2
H8F2 H -0.1566 -0.3648 0.2075 0.166 Uiso 0.507(6) 1 calc PR A 2
H8F3 H -0.2317 -0.3874 0.2156 0.166 Uiso 0.507(6) 1 calc PR A 2
C9F C -0.2579(6) -0.5245(5) 0.4471(4) 0.0446(13) Uani 0.507(6) 1 d PD A 2
C10F C -0.2332(6) -0.4685(5) 0.4163(4) 0.0602(9) Uani 0.507(6) 1 d PD A 2
C11F C -0.1681(6) -0.4334(5) 0.4075(4) 0.069(4) Uani 0.507(6) 1 d PD A 2
H11F H -0.1391 -0.4445 0.4213 0.083 Uiso 0.507(6) 1 calc PR A 2
C12F C -0.1438(6) -0.3817(4) 0.3784(3) 0.077(4) Uani 0.507(6) 1 d PD A 2
C13F C -0.1855(5) -0.3654(5) 0.3581(3) 0.0798(14) Uani 0.507(6) 1 d PD A 2
C14F C -0.2507(6) -0.3989(5) 0.3683(4) 0.094(5) Uani 0.507(6) 1 d PD A 2
H14F H -0.2793 -0.3864 0.3555 0.113 Uiso 0.507(6) 1 calc PR A 2
C15F C -0.2749(6) -0.4504(6) 0.3971(4) 0.086(5) Uani 0.507(6) 1 d PD A 2
H15F H -0.3201 -0.4735 0.4039 0.103 Uiso 0.507(6) 1 calc PR A 2
C16F C -0.0355(5) -0.3637(7) 0.3930(5) 0.144(6) Uani 0.507(6) 1 d PD A 2
H16D H 0.009 -0.3363 0.3823 0.217 Uiso 0.507(6) 1 calc PR A 2
H16E H -0.0489 -0.4097 0.3886 0.217 Uiso 0.507(6) 1 calc PR A 2
H16F H -0.0371 -0.3555 0.4241 0.217 Uiso 0.507(6) 1 calc PR A 2
O7 O 0 0 0.18190(8) 0.0236(5) Uani 1 3 d S . .
O8 O 0 0 0.3171(2) 0.150(3) Uani 1 3 d S A .
H8X H 0.0231 -0.022 0.3277 0.224 Uiso 0.22 1 calc PR . .
H8Y H -0.045 -0.0231 0.3277 0.224 Uiso 0.22 1 calc PR . .
H8Z H 0.022 0.045 0.3277 0.224 Uiso 0.22 1 calc PR . .

loop_
_atom_site_aniso_label
_atom_site_aniso_U_11
_atom_site_aniso_U_22
_atom_site_aniso_U_33
_atom_site_aniso_U_23
_atom_site_aniso_U_13
_atom_site_aniso_U_12
Zn1 0.0456(2) 0.0456(2) 0.0265(3) 0 0 0.02282(11)
Zn2 0.03092(17) 0.02663(17) 0.02282(16) 0.00094(10) 0.00042(10) 0.01334(12)
O1 0.169(9) 0.041(4) 0.071(5) 0.021(3) -0.073(6) -0.008(5)
O2 0.056(7) 0.0379(11) 0.0334(11) 0.0128(9) 0.0086(15) 0.0204(16)
O3 0.074(10) 0.0382(14) 0.077(2) 0.0114(13) 0.003(5) 0.016(3)
O4 0.036(3) 0.032(2) 0.038(2) 0.0138(17) 0.0063(16) 0.0166(17)
O5 0.046(3) 0.054(3) 0.054(3) 0.022(3) 0.012(2) 0.027(2)
O6 0.146(7) 0.092(5) 0.119(6) 0.063(4) 0.026(5) 0.079(5)
C1 0.077(7) 0.0364(18) 0.045(2) 0.0137(15) 0.013(4) 0.019(3)
C2 0.122(7) 0.0388(19) 0.0344(19) 0.0132(15) 0.011(3) 0.022(3)
C3 0.077(2) 0.0394(17) 0.0412(17) 0.0123(13) 0.0078(16) 0.0216(16)
C4 0.066(2) 0.0341(16) 0.0528(19) 0.0140(13) 0.0072(15) 0.0185(15)
C5 0.113(4) 0.045(2) 0.056(2) 0.0232(17) 0.013(3) 0.022(2)
C6 0.27(2) 0.055(8) 0.032(6) 0.020(5) -0.011(8) 0.039(10)
C7 0.187(17) 0.044(6) 0.062(8) 0.007(5) 0.002(8) 0.008(7)
C8 0.158(8) 0.051(3) 0.088(4) -0.012(2) -0.005(4) 0.026(3)
C9 0.046(3) 0.0440(16) 0.0430(16) 0.0175(13) 0.0084(17) 0.0219(18)
C10 0.069(2) 0.0492(19) 0.057(2) 0.0265(15) 0.0138(17) 0.0248(17)
C11 0.099(10) 0.059(7) 0.065(6) 0.023(5) 0.033(6) 0.044(7)
C12 0.124(13) 0.052(7) 0.074(6) 0.022(5) 0.026(7) 0.048(8)
C13 0.104(4) 0.056(2) 0.064(2) 0.0320(19) 0.016(2) 0.029(2)
C14 0.103(10) 0.050(7) 0.113(11) 0.047(7) 0.057(8) 0.040(7)
C15 0.071(8) 0.061(8) 0.109(11) 0.046(7) 0.040(8) 0.031(7)
C16 0.130(11) 0.132(11) 0.183(14) 0.086(10) 0.040(10) 0.092(9)
O1F 0.242(12) 0.044(4) 0.072(5) 0.023(3) 0.097(7) 0.058(6)
O2F 0.056(7) 0.0379(11) 0.0334(11) 0.0128(9) 0.0086(15) 0.0204(16)
O3F 0.074(10) 0.0382(14) 0.077(2) 0.0114(13) 0.003(5) 0.016(3)
O4F 0.036(3) 0.032(2) 0.038(2) 0.0138(17) 0.0063(16) 0.0166(17)
O5F 0.046(3) 0.054(3) 0.054(3) 0.022(3) 0.012(2) 0.027(2)
O6F 0.089(5) 0.093(5) 0.115(5) 0.062(4) 0.040(4) 0.019(4)
C1F 0.077(7) 0.0364(18) 0.045(2) 0.0137(15) 0.013(4) 0.019(3)
C2F 0.122(7) 0.0388(19) 0.0344(19) 0.0132(15) 0.011(3) 0.022(3)
C3F 0.077(2) 0.0394(17) 0.0412(17) 0.0123(13) 0.0078(16) 0.0216(16)
C4F 0.066(2) 0.0341(16) 0.0528(19) 0.0140(13) 0.0072(15) 0.0185(15)
C5F 0.113(4) 0.045(2) 0.056(2) 0.0232(17) 0.013(3) 0.022(2)
C6F 0.250(19) 0.045(7) 0.055(8) 0.014(6) 0.051(10) 0.014(9)
C7F 0.24(2) 0.047(6) 0.041(6) 0.010(4) 0.026(8) 0.041(9)
C8F 0.158(8) 0.051(3) 0.088(4) -0.012(2) -0.005(4) 0.026(3)
C9F 0.046(3) 0.0440(16) 0.0430(16) 0.0175(13) 0.0084(17) 0.0219(18)
C10F 0.069(2) 0.0492(19) 0.057(2) 0.0265(15) 0.0138(17) 0.0248(17)
C11F 0.066(6) 0.049(6) 0.068(6) 0.022(5) -0.012(5) 0.010(5)
C12F 0.075(7) 0.046(6) 0.067(6) 0.023(5) 0.000(5) -0.002(5)
C13F 0.104(4) 0.056(2) 0.064(2) 0.0320(19) 0.016(2) 0.029(2)
C14F 0.081(7) 0.052(7) 0.116(10) 0.054(7) -0.013(7) 0.009(5)
C15F 0.074(7) 0.062(7) 0.118(11) 0.055(8) 0.011(7) 0.031(5)
C16F 0.075(7) 0.142(11) 0.202(15) 0.098(11) 0.045(8) 0.044(7)
O7 0.0258(8) 0.0258(8) 0.0193(12) 0 0 0.0129(4)
O8 0.195(5) 0.195(5) 0.059(4) 0 0 0.097(2)

loop_
_atom_type_symbol
_atom_type_description
_atom_type_scat_dispersion_real
_atom_type_scat_dispersion_imag
_atom_type_scat_source
Zn Zn 0.2839 1.4301 'International Tables Vol C Tables 4.2.6.8 and 6.1.1.4'
O O 0.0106 0.006 'International Tables Vol C Tables 4.2.6.8 and 6.1.1.4'
N N 0.0061 0.0033 'International Tables Vol C Tables 4.2.6.8 and 6.1.1.4'
C C 0.0033 0.0016 'International Tables Vol C Tables 4.2.6.8 and 6.1.1.4'
H H 0 0 'International Tables Vol C Tables 4.2.6.8 and 6.1.1.4'

loop_
_geom_angle_atom_site_label_1
_geom_angle_atom_site_label_2
_geom_angle_atom_site_label_3
_geom_angle
_geom_angle_site_symmetry_1
_geom_angle_site_symmetry_3
O1F Zn1 O1F 117.84(12) 2 3
O1F Zn1 O1F 117.84(12) 2 .
O1F Zn1 O1F 117.84(12) 3 .
O1F Zn1 O1 28.8(4) 2 2
O1F Zn1 O1 89.7(4) 3 2
O1F Zn1 O1 144.9(4) . 2
O1F Zn1 O1 144.9(4) 2 3
O1F Zn1 O1 28.8(4) 3 3
O1F Zn1 O1 89.7(4) . 3
O1 Zn1 O1 117.97(12) 2 3
O1F Zn1 O1 89.7(4) 2 .
O1F Zn1 O1 144.9(4) 3 .
O1F Zn1 O1 28.8(4) . .
O1 Zn1 O1 117.97(12) 2 .
O1 Zn1 O1 117.97(12) 3 .
O1F Zn1 O7 98.5(2) 2 .
O1F Zn1 O7 98.5(2) 3 .
O1F Zn1 O7 98.5(2) . .
O1 Zn1 O7 98.3(2) 2 .
O1 Zn1 O7 98.3(2) 3 .
O1 Zn1 O7 98.3(2) . .
O1F Zn1 O8 81.5(2) 2 .
O1F Zn1 O8 81.5(2) 3 .
O1F Zn1 O8 81.5(2) . .
O1 Zn1 O8 81.7(2) 2 .
O1 Zn1 O8 81.7(2) 3 .
O1 Zn1 O8 81.7(2) . .
O7 Zn1 O8 180.0000(10) . .
O4F Zn2 O4 102.6(3) 9_544 8_444
O4F Zn2 O7 116.6(4) 9_544 .
O4 Zn2 O7 116.7(4) 8_444 .
O4F Zn2 O2 97.9(11) 9_544 .
O4 Zn2 O2 103.0(11) 8_444 .
O7 Zn2 O2 117.3(5) . .
O4F Zn2 O2F 103.8(10) 9_544 .
O4 Zn2 O2F 98.7(11) 8_444 .
O7 Zn2 O2F 116.0(4) . .
O2 Zn2 O2F 7(2) . .
O4F Zn2 O5F 110.9(3) 9_544 8_444
O4 Zn2 O5F 8.5(3) 8_444 8_444
O7 Zn2 O5F 109.9(4) . 8_444
O2 Zn2 O5F 103.0(12) . 8_444
O2F Zn2 O5F 98.0(11) . 8_444
O4F Zn2 O5 8.5(3) 9_544 9_544
O4 Zn2 O5 110.9(3) 8_444 9_544
O7 Zn2 O5 110.0(4) . 9_544
O2 Zn2 O5 97.1(12) . 9_544
O2F Zn2 O5 103.4(12) . 9_544
O5F Zn2 O5 119.2(4) 8_444 9_544
O4F Zn2 Zn2 80.4(4) 9_544 2
O4 Zn2 Zn2 127.9(5) 8_444 2
O7 Zn2 Zn2 36.24(4) . 2
O2 Zn2 Zn2 128.4(9) . 2
O2F Zn2 Zn2 131.6(8) . 2
O5F Zn2 Zn2 126.0(5) 8_444 2
O5 Zn2 Zn2 74.2(4) 9_544 2
O4F Zn2 Zn2 127.9(5) 9_544 3
O4 Zn2 Zn2 80.5(4) 8_444 3
O7 Zn2 Zn2 36.24(4) . 3
O2 Zn2 Zn2 132.7(8) . 3
O2F Zn2 Zn2 127.5(8) . 3
O5F Zn2 Zn2 74.1(4) 8_444 3
O5 Zn2 Zn2 126.2(5) 9_544 3
Zn2 Zn2 Zn2 60 2 3
C1 O1 Zn1 140.0(7) . .
C1 O2 Zn2 121.0(11) . .
C4 O3 C8 114.9(19) . .
C9 O4 Zn2 126.4(7) . 6_445
C9 O5 Zn2 130.4(10) . 5_445
C12 O6 C16 119.4(8) . .
O2 C1 O1 124.7(12) . .
O2 C1 C2 116.8(9) . .
O1 C1 C2 118.5(8) . .
C7 C2 C3 119.8(7) . .
C7 C2 C1 119.2(7) . .
C3 C2 C1 120.9(7) . .
C4 C3 C2 120.1(7) . .
O3 C4 C3 124.6(12) . .
O3 C4 C5 115.5(12) . .
C3 C4 C5 119.9(7) . .
C6 C5 C4 118.8(6) . .
C6 C5 C13 120.2(7) . .
C4 C5 C13 121.0(7) . .
C5 C6 C7 121.2(7) . .
C2 C7 C6 120.2(8) . .
O5 C9 O4 126.5(9) . .
O5 C9 C10 113.6(8) . .
O4 C9 C10 119.8(8) . .
C11 C10 C15 119.2(7) . .
C11 C10 C9 119.4(7) . .
C15 C10 C9 121.5(7) . .
C10 C11 C12 120.6(8) . .
O6 C12 C13 120.0(9) . .
O6 C12 C11 119.9(10) . .
C13 C12 C11 120.1(8) . .
C14 C13 C12 118.9(7) . .
C14 C13 C5 120.6(8) . .
C12 C13 C5 120.4(8) . .
C15 C14 C13 121.1(8) . .
C14 C15 C10 120.1(8) . .
C1F O1F Zn1 140.6(7) . .
C1F O2F Zn2 122.5(11) . .
C4F O3F C8F 115.8(19) . .
C9F O4F Zn2 126.7(7) . 5_445
C9F O5F Zn2 130.8(9) . 6_445
C12F O6F C16F 119.3(7) . .
O1F C1F O2F 122.9(11) . .
O1F C1F C2F 119.6(8) . .
O2F C1F C2F 117.5(8) . .
C7F C2F C3F 120.0(7) . .
C7F C2F C1F 120.0(7) . .
C3F C2F C1F 120.0(7) . .
C4F C3F C2F 120.1(7) . .
O3F C4F C3F 124.9(11) . .
O3F C4F C5F 115.3(11) . .
C3F C4F C5F 119.9(7) . .
C6F C5F C4F 119.2(7) . .
C6F C5F C13F 119.8(7) . .
C4F C5F C13F 120.9(7) . .
C5F C6F C7F 120.8(8) . .
C2F C7F C6F 120.1(8) . .
O5F C9F O4F 126.2(9) . .
O5F C9F C10F 113.9(7) . .
O4F C9F C10F 119.9(7) . .
C11F C10F C15F 119.3(7) . .
C11F C10F C9F 119.3(7) . .
C15F C10F C9F 121.3(7) . .
C10F C11F C12F 120.6(8) . .
O6F C12F C13F 119.9(8) . .
O6F C12F C11F 119.9(10) . .
C13F C12F C11F 120.2(8) . .
C14F C13F C12F 119.3(6) . .
C14F C13F C5F 120.0(8) . .
C12F C13F C5F 120.5(8) . .
C13F C14F C15F 120.5(8) . .
C14F C15F C10F 120.0(8) . .
Zn2 O7 Zn2 107.53(7) . 2
Zn2 O7 Zn2 107.53(7) . 3
Zn2 O7 Zn2 107.53(7) 2 3
Zn2 O7 Zn1 111.35(7) . .
Zn2 O7 Zn1 111.35(7) 2 .
Zn2 O7 Zn1 111.35(7) 3 .

loop_
_geom_bond_atom_site_label_1
_geom_bond_atom_site_label_2
_geom_bond_distance
_geom_bond_site_symmetry_2
Zn1 O1F 1.969(8) 2
Zn1 O1F 1.969(8) 3
Zn1 O1F 1.969(8) .
Zn1 O1 1.983(8) 2
Zn1 O1 1.983(8) 3
Zn1 O1 1.983(8) .
Zn1 O7 1.991(3) .
Zn1 O8 2.175(6) .
Zn2 O4F 1.914(7) 9_544
Zn2 O4 1.915(7) 8_444
Zn2 O7 1.9168(9) .
Zn2 O2 1.942(10) .
Zn2 O2F 1.949(10) .
Zn2 O5F 1.998(8) 8_444
Zn2 O5 2.001(8) 9_544
Zn2 Zn2 3.0921(5) 2
Zn2 Zn2 3.0921(5) 3
O1 C1 1.241(10) .
O2 C1 1.237(11) .
O3 C4 1.376(10) .
O3 C8 1.450(17) .
O4 C9 1.263(9) .
O4 Zn2 1.915(7) 6_445
O5 C9 1.244(10) .
O5 Zn2 2.001(8) 5_445
O6 C12 1.340(13) .
O6 C16 1.460(12) .
C1 C2 1.501(9) .
C2 C7 1.356(9) .
C2 C3 1.383(9) .
C3 C4 1.379(8) .
C4 C5 1.392(8) .
C5 C6 1.366(9) .
C5 C13 1.502(9) .
C6 C7 1.377(9) .
C9 C10 1.493(9) .
C10 C11 1.369(11) .
C10 C15 1.386(11) .
C11 C12 1.391(10) .
C12 C13 1.380(11) .
C13 C14 1.377(11) .
C14 C15 1.374(10) .
O1F C1F 1.223(9) .
O2F C1F 1.243(11) .
O3F C4F 1.375(10) .
O3F C8F 1.448(17) .
O4F C9F 1.262(9) .
O4F Zn2 1.914(7) 5_445
O5F C9F 1.243(9) .
O5F Zn2 1.998(8) 6_445
O6F C12F 1.346(13) .
O6F C16F 1.462(12) .
C1F C2F 1.501(9) .
C2F C7F 1.362(9) .
C2F C3F 1.382(8) .
C3F C4F 1.378(8) .
C4F C5F 1.390(8) .
C5F C6F 1.367(9) .
C5F C13F 1.498(9) .
C6F C7F 1.380(9) .
C9F C10F 1.492(9) .
C10F C11F 1.364(11) .
C10F C15F 1.391(11) .
C11F C12F 1.388(10) .
C12F C13F 1.377(11) .
C13F C14F 1.376(11) .
C14F C15F 1.382(10) .
O7 Zn2 1.9168(9) 2
O7 Zn2 1.9168(9) 3

loop_
_platon_squeeze_void_nr
_platon_squeeze_void_average_x
_platon_squeeze_void_average_y
_platon_squeeze_void_average_z
_platon_squeeze_void_volume
_platon_squeeze_void_count_electrons
_platon_squeeze_void_content
1 0.000 0.000 0.000 202 41 ' 1 dmf '
2 -0.014 0.466 -0.008 7314 973 ' 24 dmf '
3 0.333 0.667 0.667 201 41 ' 1 dmf '
4 0.667 0.333 0.333 201 41 ' 1 dmf '
